data_1570846
loop_
_publ_author_name
'Vermersch, Fran&#xe7;ois'
'Wang, Victor T.'
'Abdellaoui, Mehdi'
'Jazzar, Rodolphe'
'Bertrand, Guy'

_publ_section_title
;
 Ambiphilicity of ring-expanded N-heterocyclic carbenes.
;
_journal_issue 10
_journal_name_full 'Chemical science'
_journal_page_first 3707
_journal_page_last 3710
_journal_paper_doi 10.1039/d3sc04543a
_journal_volume 15
_journal_year 2024
_chemical_formula_moiety 'C29 H45 N3'
_chemical_formula_sum 'C29 H45 N3'
_chemical_formula_weight 435.68
_space_group_crystal_system monoclinic
_space_group_IT_number 14
_space_group_name_Hall '-P 2ybc'
_space_group_name_H-M_alt 'P 1 21/c 1'
_atom_sites_solution_hydrogens mixed
_atom_sites_solution_primary dual
_audit_creation_date 2023-08-20
_audit_creation_method
;
Olex2 1.5
(compiled 2023.08.17 svn.r577a77a9 for OlexSys, GUI svn.r6817)
;
_audit_update_record
;
2023-08-29 deposited with the CCDC.	2024-01-19 downloaded from the CCDC.
;
_cell_angle_alpha 90
_cell_angle_beta 116.382(4)
_cell_angle_gamma 90
_cell_formula_units_Z 4
_cell_length_a 10.4427(9)
_cell_length_b 24.913(2)
_cell_length_c 11.5295(9)
_cell_measurement_reflns_used 7229
_cell_measurement_temperature 100.15
_cell_measurement_theta_max 68.25
_cell_measurement_theta_min 4.63
_cell_volume 2687.1(4)
_computing_cell_refinement 'SAINT v8.40B (Bruker, 2019)'
_computing_data_collection 'APEX4 v2022.1-1 (Bruker, 2022)'
_computing_data_reduction 'SAINT v8.40B (Bruker, 2019)'
_computing_molecular_graphics 'Olex2 1.5 (Dolomanov et al., 2009)'
_computing_publication_material 'Olex2 1.5 (Dolomanov et al., 2009)'
_computing_structure_refinement 'XL  (Sheldrick, 2008)'
_computing_structure_solution 'XT (Sheldrick, 2008)'
_diffrn_ambient_temperature 100.15
_diffrn_detector 'Bruker Platinum135 CCD'
_diffrn_detector_area_resol_mean 7.9
_diffrn_detector_type 'CCD Area Detector'
_diffrn_measured_fraction_theta_full 0.999
_diffrn_measured_fraction_theta_max 0.987
_diffrn_measurement_device 'Fixed Chi Three-Circle Diffractometer'
_diffrn_measurement_device_type 'Rigaku MicroMax-007HF'
_diffrn_measurement_method '\w and \f scans'
_diffrn_radiation_monochromator 'Double Bounce Multilayer Mirrors'
_diffrn_radiation_probe x-ray
_diffrn_radiation_type CuK\a
_diffrn_radiation_wavelength 1.54178
_diffrn_radiation_xray_symbol K-L~3~
_diffrn_reflns_av_R_equivalents 0.0628
_diffrn_reflns_av_unetI/netI 0.0432
_diffrn_reflns_Laue_measured_fraction_full 0.999
_diffrn_reflns_Laue_measured_fraction_max 0.987
_diffrn_reflns_limit_h_max 12
_diffrn_reflns_limit_h_min -12
_diffrn_reflns_limit_k_max 30
_diffrn_reflns_limit_k_min -29
_diffrn_reflns_limit_l_max 13
_diffrn_reflns_limit_l_min -13
_diffrn_reflns_number 25294
_diffrn_reflns_point_group_measured_fraction_full 0.999
_diffrn_reflns_point_group_measured_fraction_max 0.987
_diffrn_reflns_theta_full 67.679
_diffrn_reflns_theta_max 69.194
_diffrn_reflns_theta_min 4.634
_diffrn_source 'Micro Focus Rotating Anode'
_diffrn_source_current 30.0
_diffrn_source_power 1.2
_diffrn_source_type 'Bruker TXS'
_diffrn_source_voltage 40.0
_diffrn_standards_number 0
_exptl_absorpt_coefficient_mu 0.470
_exptl_absorpt_correction_T_max 0.7531
_exptl_absorpt_correction_T_min 0.6577
_exptl_absorpt_correction_type multi-scan
_exptl_absorpt_process_details
;
SADABS-2016/2 (Bruker,2016/2) was used for absorption correction.
wR2(int) was 0.1108 before and 0.0690 after correction.
The Ratio of minimum to maximum transmission is 0.8733.
The \l/2 correction factor is Not present.
;
_exptl_crystal_colour colourless
_exptl_crystal_colour_primary colourless
_exptl_crystal_density_diffrn 1.077
_exptl_crystal_description irregular
_exptl_crystal_F_000 960
_exptl_crystal_size_max 0.04
_exptl_crystal_size_mid 0.021
_exptl_crystal_size_min 0.01
_refine_diff_density_max 0.424
_refine_diff_density_min -0.217
_refine_diff_density_rms 0.044
_refine_ls_extinction_method none
_refine_ls_goodness_of_fit_ref 1.032
_refine_ls_hydrogen_treatment mixed
_refine_ls_matrix_type full
_refine_ls_number_parameters 305
_refine_ls_number_reflns 4946
_refine_ls_number_restraints 0
_refine_ls_restrained_S_all 1.032
_refine_ls_R_factor_all 0.0645
_refine_ls_R_factor_gt 0.0479
_refine_ls_shift/su_max 0.000
_refine_ls_shift/su_mean 0.000
_refine_ls_structure_factor_coef Fsqd
_refine_ls_weighting_details 'w=1/[\s^2^(Fo^2^)+(0.0664P)^2^+0.8709P] where P=(Fo^2^+2Fc^2^)/3'
_refine_ls_weighting_scheme calc
_refine_ls_wR_factor_gt 0.1204
_refine_ls_wR_factor_ref 0.1317
_reflns_Friedel_coverage 0.000
_reflns_number_gt 3862
_reflns_number_total 4946
_reflns_threshold_expression 'I > 2\s(I)'
_cod_data_source_file d3sc04543a2.cif
_cod_data_source_block 3b
_cod_depositor_comments
;
The following automatic conversions were performed:

data item '_diffrn_radiation_probe' value 'X-ray' was changed to
'x-ray' in accordance with the
/home/data/users/saulius/crontab/automatic-downloads/rss-feeds/RSC/lib/dictionaries/cif_core.dic
dictionary named 'cif_core.dic' version 2.4.2 last updated on
2011-04-26.

Automatic conversion script
Id: cif_fix_values 8170 2020-07-09 18:12:32Z antanas 

 Adding full bibliography for 1570844--1570850.cif.
;
_cod_original_cell_volume 2687.2(4)
_cod_database_code 1570846
_shelx_shelxl_version_number 2019/1
_shelx_space_group_comment
;
The symmetry employed for this shelxl refinement is uniquely defined
by the following loop, which should always be used as a source of
symmetry information in preference to the above space-group names.
They are only intended as comments.
;
_shelx_estimated_absorpt_t_max 0.995
_shelx_estimated_absorpt_t_min 0.981
_olex2_refinement_description
;
1.a Ternary CH refined with riding coordinates:
 C1(H1), C12(H12), C15(H15), C24(H24), C27(H27)
1.b Secondary CH2 refined with riding coordinates:
 C2(H2A,H2B), C3(H3C,H3D), C4(H4A,H4B), C5(H5A,H5B)
1.c Aromatic/amide H refined with riding coordinates:
 C8(H8), C9(H9), C10(H10), C20(H20), C21(H21), C22(H22)
1.d Idealised Me refined as rotating group:
 C13(H13A,H13B,H13C), C14(H14A,H14B,H14C), C16(H16A,H16B,H16C), C17(H17A,H17B,
 H17C), C25(H25A,H25B,H25C), C26(H26A,H26B,H26C), C28(H28A,H28B,H28C), C29(H29A,
 H29B,H29C)
;
_olex2_submission_special_instructions 'No special instructions were received'

loop_
_space_group_symop_operation_xyz
'x, y, z'
'-x, y+1/2, -z+1/2'
'-x, -y, -z'
'x, -y-1/2, z-1/2'

loop_
_atom_site_label
_atom_site_type_symbol
_atom_site_fract_x
_atom_site_fract_y
_atom_site_fract_z
_atom_site_U_iso_or_equiv
_atom_site_adp_type
_atom_site_occupancy
_atom_site_site_symmetry_order
_atom_site_calc_flag
_atom_site_refinement_flags_posn
_atom_site_refinement_flags_adp
_atom_site_refinement_flags_occupancy
_atom_site_disorder_assembly
_atom_site_disorder_group
N1 N 0.28684(14) 0.34229(5) 0.55178(13) 0.0201(3) Uani 1 1 d . . . . .
N2 N 0.40823(14) 0.42403(5) 0.63687(13) 0.0211(3) Uani 1 1 d . . . . .
N3 N 0.32244(18) 0.37863(6) 0.76662(16) 0.0305(3) Uani 1 1 d . . . . .
H3A H 0.306(3) 0.3445(10) 0.793(2) 0.047(6) Uiso 1 1 d . . . . .
H3B H 0.233(3) 0.3995(11) 0.727(3) 0.061(8) Uiso 1 1 d . . . . .
C1 C 0.37626(18) 0.37102(6) 0.67105(16) 0.0231(3) Uani 1 1 d . . . . .
H1 H 0.468731 0.351090 0.714393 0.028 Uiso 1 1 calc R U . . .
C2 C 0.17099(17) 0.37076(6) 0.44514(16) 0.0236(3) Uani 1 1 d . . . . .
H2A H 0.136883 0.400655 0.480745 0.028 Uiso 1 1 calc R U . . .
H2B H 0.089980 0.345845 0.400086 0.028 Uiso 1 1 calc R U . . .
C3 C 0.22029(19) 0.39303(7) 0.34807(17) 0.0285(4) Uani 1 1 d . . . . .
H3C H 0.135589 0.406052 0.270867 0.034 Uiso 1 1 calc R U . . .
H3D H 0.263260 0.363465 0.319807 0.034 Uiso 1 1 calc R U . . .
C4 C 0.3288(2) 0.43881(7) 0.40053(17) 0.0288(4) Uani 1 1 d . . . . .
H4A H 0.367408 0.446295 0.337743 0.035 Uiso 1 1 calc R U . . .
H4B H 0.278942 0.471552 0.407442 0.035 Uiso 1 1 calc R U . . .
C5 C 0.45311(19) 0.42717(7) 0.53232(17) 0.0254(4) Uani 1 1 d . . . . .
H5A H 0.498116 0.392751 0.527874 0.030 Uiso 1 1 calc R U . . .
H5B H 0.525808 0.455785 0.553224 0.030 Uiso 1 1 calc R U . . .
C6 C 0.47328(17) 0.46302(6) 0.73936(16) 0.0218(3) Uani 1 1 d . . . . .
C7 C 0.38883(18) 0.50659(6) 0.74381(16) 0.0241(4) Uani 1 1 d . . . . .
C8 C 0.4511(2) 0.54506(7) 0.84206(18) 0.0294(4) Uani 1 1 d . . . . .
H8 H 0.394949 0.574353 0.846025 0.035 Uiso 1 1 calc R U . . .
C9 C 0.5922(2) 0.54130(7) 0.93306(18) 0.0299(4) Uani 1 1 d . . . . .
H9 H 0.632023 0.567225 1.000146 0.036 Uiso 1 1 calc R U . . .
C10 C 0.67502(19) 0.49924(7) 0.92540(17) 0.0285(4) Uani 1 1 d . . . . .
H10 H 0.772783 0.497259 0.986631 0.034 Uiso 1 1 calc R U . . .
C11 C 0.61860(18) 0.45973(7) 0.83013(16) 0.0245(4) Uani 1 1 d . . . . .
C12 C 0.71420(18) 0.41346(7) 0.83064(18) 0.0298(4) Uani 1 1 d . . . . .
H12 H 0.660332 0.391809 0.750449 0.036 Uiso 1 1 calc R U . . .
C13 C 0.8529(2) 0.43282(9) 0.8293(2) 0.0450(5) Uani 1 1 d . . . . .
H13A H 0.829824 0.455077 0.752474 0.068 Uiso 1 1 calc R U . . .
H13B H 0.909358 0.401750 0.827188 0.068 Uiso 1 1 calc R U . . .
H13C H 0.908118 0.454016 0.907376 0.068 Uiso 1 1 calc R U . . .
C14 C 0.7474(2) 0.37685(8) 0.9475(2) 0.0441(5) Uani 1 1 d . . . . .
H14A H 0.805820 0.396439 1.027475 0.066 Uiso 1 1 calc R U . . .
H14B H 0.799727 0.345146 0.941613 0.066 Uiso 1 1 calc R U . . .
H14C H 0.657788 0.365570 0.948161 0.066 Uiso 1 1 calc R U . . .
C15 C 0.23342(19) 0.51347(7) 0.64529(17) 0.0274(4) Uani 1 1 d . . . . .
H15 H 0.207503 0.482612 0.583536 0.033 Uiso 1 1 calc R U . . .
C16 C 0.1319(2) 0.51274(8) 0.7093(2) 0.0363(4) Uani 1 1 d . . . . .
H16A H 0.143551 0.478918 0.756416 0.054 Uiso 1 1 calc R U . . .
H16B H 0.032882 0.515936 0.642563 0.054 Uiso 1 1 calc R U . . .
H16C H 0.154478 0.542885 0.769866 0.054 Uiso 1 1 calc R U . . .
C17 C 0.2129(2) 0.56534(8) 0.5672(2) 0.0381(5) Uani 1 1 d . . . . .
H17A H 0.235526 0.596326 0.625333 0.057 Uiso 1 1 calc R U . . .
H17B H 0.113502 0.567814 0.500940 0.057 Uiso 1 1 calc R U . . .
H17C H 0.276679 0.565013 0.525392 0.057 Uiso 1 1 calc R U . . .
C18 C 0.27167(16) 0.28521(6) 0.56303(14) 0.0181(3) Uani 1 1 d . . . . .
C19 C 0.37600(17) 0.25078(6) 0.55692(15) 0.0210(3) Uani 1 1 d . . . . .
C20 C 0.36046(18) 0.19527(7) 0.56310(16) 0.0242(4) Uani 1 1 d . . . . .
H20 H 0.430961 0.172013 0.559993 0.029 Uiso 1 1 calc R U . . .
C21 C 0.24394(18) 0.17365(7) 0.57369(16) 0.0257(4) Uani 1 1 d . . . . .
H21 H 0.233503 0.135834 0.575849 0.031 Uiso 1 1 calc R U . . .
C22 C 0.14293(17) 0.20748(7) 0.58109(16) 0.0234(3) Uani 1 1 d . . . . .
H22 H 0.063403 0.192434 0.588685 0.028 Uiso 1 1 calc R U . . .
C23 C 0.15490(17) 0.26331(7) 0.57767(15) 0.0213(3) Uani 1 1 d . . . . .
C24 C 0.04146(17) 0.29743(7) 0.59168(16) 0.0235(4) Uani 1 1 d . . . . .
H24 H 0.068033 0.336031 0.592305 0.028 Uiso 1 1 calc R U . . .
C25 C -0.10640(18) 0.28886(7) 0.47787(18) 0.0285(4) Uani 1 1 d . . . . .
H25A H -0.101679 0.296325 0.396404 0.043 Uiso 1 1 calc R U . . .
H25B H -0.175453 0.313149 0.486551 0.043 Uiso 1 1 calc R U . . .
H25C H -0.136584 0.251612 0.477902 0.043 Uiso 1 1 calc R U . . .
C26 C 0.03663(19) 0.28523(8) 0.72066(18) 0.0310(4) Uani 1 1 d . . . . .
H26A H 0.003845 0.248288 0.719504 0.046 Uiso 1 1 calc R U . . .
H26B H -0.029453 0.310126 0.732210 0.046 Uiso 1 1 calc R U . . .
H26C H 0.132445 0.289511 0.792321 0.046 Uiso 1 1 calc R U . . .
C27 C 0.50296(17) 0.27222(7) 0.54077(17) 0.0247(4) Uani 1 1 d . . . . .
H27 H 0.499916 0.312288 0.544096 0.030 Uiso 1 1 calc R U . . .
C28 C 0.6445(2) 0.25386(10) 0.65041(19) 0.0398(5) Uani 1 1 d . . . . .
H28A H 0.648974 0.264951 0.733668 0.060 Uiso 1 1 calc R U . . .
H28B H 0.723962 0.270182 0.639605 0.060 Uiso 1 1 calc R U . . .
H28C H 0.651554 0.214683 0.648317 0.060 Uiso 1 1 calc R U . . .
C29 C 0.4933(2) 0.25660(8) 0.40874(18) 0.0333(4) Uani 1 1 d . . . . .
H29A H 0.504530 0.217654 0.405506 0.050 Uiso 1 1 calc R U . . .
H29B H 0.569264 0.274771 0.395855 0.050 Uiso 1 1 calc R U . . .
H29C H 0.400044 0.267376 0.340323 0.050 Uiso 1 1 calc R U . . .

loop_
_atom_site_aniso_label
_atom_site_aniso_U_11
_atom_site_aniso_U_22
_atom_site_aniso_U_33
_atom_site_aniso_U_23
_atom_site_aniso_U_13
_atom_site_aniso_U_12
N1 0.0203(6) 0.0162(6) 0.0221(7) -0.0013(5) 0.0080(6) -0.0008(5)
N2 0.0257(7) 0.0164(6) 0.0222(7) -0.0010(5) 0.0116(6) -0.0026(5)
N3 0.0395(9) 0.0256(8) 0.0315(8) -0.0038(7) 0.0204(7) -0.0073(7)
C1 0.0265(8) 0.0195(8) 0.0237(8) -0.0006(6) 0.0115(7) -0.0039(7)
C2 0.0219(8) 0.0198(8) 0.0255(9) -0.0008(7) 0.0074(7) -0.0009(7)
C3 0.0338(9) 0.0249(9) 0.0240(9) 0.0013(7) 0.0103(7) -0.0014(7)
C4 0.0387(10) 0.0234(8) 0.0270(9) 0.0025(7) 0.0172(8) -0.0030(8)
C5 0.0299(9) 0.0203(8) 0.0309(9) -0.0017(7) 0.0181(8) -0.0055(7)
C6 0.0268(8) 0.0165(7) 0.0230(8) 0.0006(6) 0.0119(7) -0.0035(6)
C7 0.0288(8) 0.0180(8) 0.0263(9) 0.0003(7) 0.0130(7) -0.0025(7)
C8 0.0379(10) 0.0187(8) 0.0345(10) -0.0030(7) 0.0189(8) -0.0012(7)
C9 0.0395(10) 0.0210(8) 0.0290(9) -0.0053(7) 0.0149(8) -0.0095(7)
C10 0.0282(9) 0.0275(9) 0.0259(9) 0.0000(7) 0.0085(7) -0.0083(7)
C11 0.0269(8) 0.0206(8) 0.0255(9) 0.0012(7) 0.0113(7) -0.0035(7)
C12 0.0257(9) 0.0239(8) 0.0353(10) -0.0018(7) 0.0096(8) -0.0010(7)
C13 0.0305(10) 0.0423(12) 0.0618(14) -0.0051(10) 0.0200(10) -0.0004(9)
C14 0.0485(12) 0.0292(10) 0.0438(12) 0.0060(9) 0.0109(10) 0.0076(9)
C15 0.0303(9) 0.0221(8) 0.0289(9) -0.0014(7) 0.0122(7) 0.0030(7)
C16 0.0296(9) 0.0397(11) 0.0391(11) 0.0011(9) 0.0149(8) 0.0053(8)
C17 0.0423(11) 0.0302(10) 0.0388(11) 0.0062(8) 0.0154(9) 0.0083(8)
C18 0.0185(7) 0.0181(7) 0.0162(7) -0.0011(6) 0.0063(6) -0.0013(6)
C19 0.0209(8) 0.0237(8) 0.0175(8) -0.0009(6) 0.0077(6) 0.0000(7)
C20 0.0274(8) 0.0211(8) 0.0246(9) -0.0001(7) 0.0120(7) 0.0051(7)
C21 0.0328(9) 0.0179(8) 0.0251(9) 0.0015(7) 0.0117(7) -0.0010(7)
C22 0.0239(8) 0.0227(8) 0.0244(8) 0.0014(7) 0.0113(7) -0.0036(7)
C23 0.0211(8) 0.0230(8) 0.0187(8) -0.0014(6) 0.0079(6) -0.0010(7)
C24 0.0206(8) 0.0233(8) 0.0287(9) -0.0014(7) 0.0127(7) -0.0012(7)
C25 0.0217(8) 0.0285(9) 0.0343(10) 0.0023(8) 0.0115(7) -0.0006(7)
C26 0.0265(9) 0.0396(10) 0.0313(10) -0.0010(8) 0.0169(8) 0.0007(8)
C27 0.0228(8) 0.0252(8) 0.0290(9) -0.0018(7) 0.0141(7) 0.0005(7)
C28 0.0235(9) 0.0644(14) 0.0309(10) 0.0049(9) 0.0114(8) -0.0027(9)
C29 0.0279(9) 0.0445(11) 0.0311(10) -0.0011(8) 0.0163(8) -0.0017(8)

loop_
_atom_type_symbol
_atom_type_description
_atom_type_scat_dispersion_real
_atom_type_scat_dispersion_imag
_atom_type_scat_source
C C 0.0181 0.0091 'International Tables Vol C Tables 4.2.6.8 and 6.1.1.4'
H H 0.0000 0.0000 'International Tables Vol C Tables 4.2.6.8 and 6.1.1.4'
N N 0.0311 0.0180 'International Tables Vol C Tables 4.2.6.8 and 6.1.1.4'

loop_
_geom_angle_atom_site_label_1
_geom_angle_atom_site_label_2
_geom_angle_atom_site_label_3
_geom_angle
_geom_angle_site_symmetry_1
_geom_angle_site_symmetry_3
_geom_angle_publ_flag
C1 N1 C2 119.72(13) . . ?
C18 N1 C1 116.62(13) . . ?
C18 N1 C2 117.95(13) . . ?
C1 N2 C5 117.53(13) . . ?
C6 N2 C1 117.94(13) . . ?
C6 N2 C5 115.31(12) . . ?
H3A N3 H3B 110(2) . . ?
C1 N3 H3A 108.6(14) . . ?
C1 N3 H3B 108.9(16) . . ?
N1 C1 H1 107.4 . . ?
N2 C1 N1 108.46(13) . . ?
N2 C1 H1 107.4 . . ?
N3 C1 N1 118.45(13) . . ?
N3 C1 N2 107.37(13) . . ?
N3 C1 H1 107.4 . . ?
N1 C2 H2A 109.3 . . ?
N1 C2 H2B 109.3 . . ?
N1 C2 C3 111.59(13) . . ?
H2A C2 H2B 108.0 . . ?
C3 C2 H2A 109.3 . . ?
C3 C2 H2B 109.3 . . ?
C2 C3 H3C 108.7 . . ?
C2 C3 H3D 108.7 . . ?
C2 C3 C4 114.35(14) . . ?
H3C C3 H3D 107.6 . . ?
C4 C3 H3C 108.7 . . ?
C4 C3 H3D 108.7 . . ?
C3 C4 H4A 108.8 . . ?
C3 C4 H4B 108.8 . . ?
H4A C4 H4B 107.7 . . ?
C5 C4 C3 113.89(14) . . ?
C5 C4 H4A 108.8 . . ?
C5 C4 H4B 108.8 . . ?
N2 C5 C4 112.66(14) . . ?
N2 C5 H5A 109.1 . . ?
N2 C5 H5B 109.1 . . ?
C4 C5 H5A 109.1 . . ?
C4 C5 H5B 109.1 . . ?
H5A C5 H5B 107.8 . . ?
C7 C6 N2 118.14(14) . . ?
C11 C6 N2 121.81(14) . . ?
C11 C6 C7 119.99(15) . . ?
C6 C7 C15 122.34(15) . . ?
C8 C7 C6 118.73(16) . . ?
C8 C7 C15 118.93(15) . . ?
C7 C8 H8 119.3 . . ?
C9 C8 C7 121.49(16) . . ?
C9 C8 H8 119.3 . . ?
C8 C9 H9 120.4 . . ?
C8 C9 C10 119.22(16) . . ?
C10 C9 H9 120.4 . . ?
C9 C10 H10 119.1 . . ?
C9 C10 C11 121.74(17) . . ?
C11 C10 H10 119.1 . . ?
C6 C11 C12 122.24(15) . . ?
C10 C11 C6 118.78(16) . . ?
C10 C11 C12 118.94(16) . . ?
C11 C12 H12 107.8 . . ?
C11 C12 C13 112.48(15) . . ?
C11 C12 C14 110.19(15) . . ?
C13 C12 H12 107.8 . . ?
C13 C12 C14 110.51(17) . . ?
C14 C12 H12 107.8 . . ?
C12 C13 H13A 109.5 . . ?
C12 C13 H13B 109.5 . . ?
C12 C13 H13C 109.5 . . ?
H13A C13 H13B 109.5 . . ?
H13A C13 H13C 109.5 . . ?
H13B C13 H13C 109.5 . . ?
C12 C14 H14A 109.5 . . ?
C12 C14 H14B 109.5 . . ?
C12 C14 H14C 109.5 . . ?
H14A C14 H14B 109.5 . . ?
H14A C14 H14C 109.5 . . ?
H14B C14 H14C 109.5 . . ?
C7 C15 H15 107.8 . . ?
C7 C15 C16 111.99(15) . . ?
C7 C15 C17 110.93(15) . . ?
C16 C15 H15 107.8 . . ?
C17 C15 H15 107.8 . . ?
C17 C15 C16 110.22(15) . . ?
C15 C16 H16A 109.5 . . ?
C15 C16 H16B 109.5 . . ?
C15 C16 H16C 109.5 . . ?
H16A C16 H16B 109.5 . . ?
H16A C16 H16C 109.5 . . ?
H16B C16 H16C 109.5 . . ?
C15 C17 H17A 109.5 . . ?
C15 C17 H17B 109.5 . . ?
C15 C17 H17C 109.5 . . ?
H17A C17 H17B 109.5 . . ?
H17A C17 H17C 109.5 . . ?
H17B C17 H17C 109.5 . . ?
C19 C18 N1 118.43(13) . . ?
C19 C18 C23 119.80(14) . . ?
C23 C18 N1 121.76(13) . . ?
C18 C19 C27 121.88(14) . . ?
C20 C19 C18 119.25(14) . . ?
C20 C19 C27 118.86(14) . . ?
C19 C20 H20 119.5 . . ?
C21 C20 C19 121.05(15) . . ?
C21 C20 H20 119.5 . . ?
C20 C21 H21 120.2 . . ?
C22 C21 C20 119.53(15) . . ?
C22 C21 H21 120.2 . . ?
C21 C22 H22 119.2 . . ?
C21 C22 C23 121.63(15) . . ?
C23 C22 H22 119.2 . . ?
C18 C23 C24 123.37(14) . . ?
C22 C23 C18 118.70(14) . . ?
C22 C23 C24 117.93(14) . . ?
C23 C24 H24 108.1 . . ?
C23 C24 C25 111.48(14) . . ?
C23 C24 C26 110.65(14) . . ?
C25 C24 H24 108.1 . . ?
C25 C24 C26 110.26(13) . . ?
C26 C24 H24 108.1 . . ?
C24 C25 H25A 109.5 . . ?
C24 C25 H25B 109.5 . . ?
C24 C25 H25C 109.5 . . ?
H25A C25 H25B 109.5 . . ?
H25A C25 H25C 109.5 . . ?
H25B C25 H25C 109.5 . . ?
C24 C26 H26A 109.5 . . ?
C24 C26 H26B 109.5 . . ?
C24 C26 H26C 109.5 . . ?
H26A C26 H26B 109.5 . . ?
H26A C26 H26C 109.5 . . ?
H26B C26 H26C 109.5 . . ?
C19 C27 H27 107.6 . . ?
C19 C27 C28 111.76(14) . . ?
C19 C27 C29 110.99(14) . . ?
C28 C27 H27 107.6 . . ?
C28 C27 C29 111.02(14) . . ?
C29 C27 H27 107.6 . . ?
C27 C28 H28A 109.5 . . ?
C27 C28 H28B 109.5 . . ?
C27 C28 H28C 109.5 . . ?
H28A C28 H28B 109.5 . . ?
H28A C28 H28C 109.5 . . ?
H28B C28 H28C 109.5 . . ?
C27 C29 H29A 109.5 . . ?
C27 C29 H29B 109.5 . . ?
C27 C29 H29C 109.5 . . ?
H29A C29 H29B 109.5 . . ?
H29A C29 H29C 109.5 . . ?
H29B C29 H29C 109.5 . . ?

loop_
_geom_bond_atom_site_label_1
_geom_bond_atom_site_label_2
_geom_bond_distance
_geom_bond_site_symmetry_2
_geom_bond_publ_flag
N1 C1 1.461(2) . ?
N1 C2 1.468(2) . ?
N1 C18 1.4431(19) . ?
N2 C1 1.459(2) . ?
N2 C5 1.477(2) . ?
N2 C6 1.445(2) . ?
N3 H3A 0.95(3) . ?
N3 H3B 0.99(3) . ?
N3 C1 1.455(2) . ?
C1 H1 1.0000 . ?
C2 H2A 0.9900 . ?
C2 H2B 0.9900 . ?
C2 C3 1.529(2) . ?
C3 H3C 0.9900 . ?
C3 H3D 0.9900 . ?
C3 C4 1.530(2) . ?
C4 H4A 0.9900 . ?
C4 H4B 0.9900 . ?
C4 C5 1.525(3) . ?
C5 H5A 0.9900 . ?
C5 H5B 0.9900 . ?
C6 C7 1.414(2) . ?
C6 C11 1.412(2) . ?
C7 C8 1.404(2) . ?
C7 C15 1.521(2) . ?
C8 H8 0.9500 . ?
C8 C9 1.381(3) . ?
C9 H9 0.9500 . ?
C9 C10 1.386(3) . ?
C10 H10 0.9500 . ?
C10 C11 1.395(2) . ?
C11 C12 1.523(2) . ?
C12 H12 1.0000 . ?
C12 C13 1.533(3) . ?
C12 C14 1.534(3) . ?
C13 H13A 0.9800 . ?
C13 H13B 0.9800 . ?
C13 H13C 0.9800 . ?
C14 H14A 0.9800 . ?
C14 H14B 0.9800 . ?
C14 H14C 0.9800 . ?
C15 H15 1.0000 . ?
C15 C16 1.538(3) . ?
C15 C17 1.535(3) . ?
C16 H16A 0.9800 . ?
C16 H16B 0.9800 . ?
C16 H16C 0.9800 . ?
C17 H17A 0.9800 . ?
C17 H17B 0.9800 . ?
C17 H17C 0.9800 . ?
C18 C19 1.413(2) . ?
C18 C23 1.413(2) . ?
C19 C20 1.398(2) . ?
C19 C27 1.516(2) . ?
C20 H20 0.9500 . ?
C20 C21 1.385(2) . ?
C21 H21 0.9500 . ?
C21 C22 1.382(2) . ?
C22 H22 0.9500 . ?
C22 C23 1.399(2) . ?
C23 C24 1.524(2) . ?
C24 H24 1.0000 . ?
C24 C25 1.533(2) . ?
C24 C26 1.540(2) . ?
C25 H25A 0.9800 . ?
C25 H25B 0.9800 . ?
C25 H25C 0.9800 . ?
C26 H26A 0.9800 . ?
C26 H26B 0.9800 . ?
C26 H26C 0.9800 . ?
C27 H27 1.0000 . ?
C27 C28 1.527(3) . ?
C27 C29 1.531(2) . ?
C28 H28A 0.9800 . ?
C28 H28B 0.9800 . ?
C28 H28C 0.9800 . ?
C29 H29A 0.9800 . ?
C29 H29B 0.9800 . ?
C29 H29C 0.9800 . ?

loop_
_geom_torsion_atom_site_label_1
_geom_torsion_atom_site_label_2
_geom_torsion_atom_site_label_3
_geom_torsion_atom_site_label_4
_geom_torsion
_geom_torsion_site_symmetry_1
_geom_torsion_site_symmetry_2
_geom_torsion_site_symmetry_3
_geom_torsion_site_symmetry_4
_geom_torsion_publ_flag
N1 C2 C3 C4 -68.33(19) . . . . ?
N1 C18 C19 C20 -177.79(14) . . . . ?
N1 C18 C19 C27 0.8(2) . . . . ?
N1 C18 C23 C22 176.64(14) . . . . ?
N1 C18 C23 C24 -4.1(2) . . . . ?
N2 C6 C7 C8 -179.34(14) . . . . ?
N2 C6 C7 C15 0.1(2) . . . . ?
N2 C6 C11 C10 179.00(14) . . . . ?
N2 C6 C11 C12 -3.3(2) . . . . ?
C1 N1 C2 C3 93.30(16) . . . . ?
C1 N1 C18 C19 -86.11(17) . . . . ?
C1 N1 C18 C23 94.95(17) . . . . ?
C1 N2 C5 C4 94.75(17) . . . . ?
C1 N2 C6 C7 -108.18(17) . . . . ?
C1 N2 C6 C11 74.55(19) . . . . ?
C2 N1 C1 N2 -41.39(18) . . . . ?
C2 N1 C1 N3 81.21(18) . . . . ?
C2 N1 C18 C19 120.57(15) . . . . ?
C2 N1 C18 C23 -58.37(19) . . . . ?
C2 C3 C4 C5 48.6(2) . . . . ?
C3 C4 C5 N2 -67.65(18) . . . . ?
C5 N2 C1 N1 -45.77(18) . . . . ?
C5 N2 C1 N3 -174.86(14) . . . . ?
C5 N2 C6 C7 105.77(17) . . . . ?
C5 N2 C6 C11 -71.51(19) . . . . ?
C6 N2 C1 N1 168.93(13) . . . . ?
C6 N2 C1 N3 39.84(19) . . . . ?
C6 N2 C5 C4 -119.05(15) . . . . ?
C6 C7 C8 C9 0.4(2) . . . . ?
C6 C7 C15 C16 119.20(17) . . . . ?
C6 C7 C15 C17 -117.20(17) . . . . ?
C6 C11 C12 C13 127.83(18) . . . . ?
C6 C11 C12 C14 -108.38(19) . . . . ?
C7 C6 C11 C10 1.8(2) . . . . ?
C7 C6 C11 C12 179.44(15) . . . . ?
C7 C8 C9 C10 1.5(3) . . . . ?
C8 C7 C15 C16 -61.3(2) . . . . ?
C8 C7 C15 C17 62.3(2) . . . . ?
C8 C9 C10 C11 -1.8(3) . . . . ?
C9 C10 C11 C6 0.1(2) . . . . ?
C9 C10 C11 C12 -177.62(16) . . . . ?
C10 C11 C12 C13 -54.5(2) . . . . ?
C10 C11 C12 C14 69.3(2) . . . . ?
C11 C6 C7 C8 -2.0(2) . . . . ?
C11 C6 C7 C15 177.46(15) . . . . ?
C15 C7 C8 C9 -179.12(16) . . . . ?
C18 N1 C1 N2 165.78(12) . . . . ?
C18 N1 C1 N3 -71.62(19) . . . . ?
C18 N1 C2 C3 -114.23(15) . . . . ?
C18 C19 C20 C21 0.7(2) . . . . ?
C18 C19 C27 C28 122.97(18) . . . . ?
C18 C19 C27 C29 -112.51(17) . . . . ?
C18 C23 C24 C25 116.32(17) . . . . ?
C18 C23 C24 C26 -120.60(17) . . . . ?
C19 C18 C23 C22 -2.3(2) . . . . ?
C19 C18 C23 C24 176.94(15) . . . . ?
C19 C20 C21 C22 -1.4(3) . . . . ?
C20 C19 C27 C28 -58.4(2) . . . . ?
C20 C19 C27 C29 66.1(2) . . . . ?
C20 C21 C22 C23 0.2(3) . . . . ?
C21 C22 C23 C18 1.6(2) . . . . ?
C21 C22 C23 C24 -177.67(15) . . . . ?
C22 C23 C24 C25 -64.45(19) . . . . ?
C22 C23 C24 C26 58.6(2) . . . . ?
C23 C18 C19 C20 1.2(2) . . . . ?
C23 C18 C19 C27 179.77(14) . . . . ?
C27 C19 C20 C21 -177.94(15) . . . . ?
